data_1516874
loop_
_publ_author_name
'Svetlana Belosevic'
'Marina Cendic'
'Maja Djukic'
'Miorad Vasojevic'
'Auke Meetsma'
'Zoran D. Matovic'

_publ_section_title
;
 Crystal structure, configurational and density functional theory analysis
 of nickel(II) complexes with pentadentate 1,3-pd3a-type ligands
;
_journal_name_full
;
Inorganica Chimica Acta
;
_journal_page_first 146
_journal_page_last 153
_journal_volume 399
_journal_year 2013
_chemical_compound_source 'see text'
_chemical_formula_moiety 'K , C9 H15 N2 Ni O7, 3(H2 O)'
_chemical_formula_sum 'C9 H21 K N2 Ni O10'
_chemical_formula_weight 415.06
_space_group_IT_number 2
_symmetry_cell_setting triclinic
_symmetry_Int_Tables_number 2
_symmetry_space_group_name_Hall '-P 1'
_symmetry_space_group_name_H-M 'P -1'
_atom_sites_solution_hydrogens difmap
_atom_sites_solution_primary direct
_atom_sites_solution_secondary direct
_cell_angle_alpha 86.982(1)
_cell_angle_beta 78.640(1)
_cell_angle_gamma 63.532(1)
_cell_formula_units_Z 2
_cell_length_a 7.2681(5)
_cell_length_b 7.9578(6)
_cell_length_c 15.377(1)
_cell_measurement_reflns_used 5929
_cell_measurement_temperature 100(1)
_cell_measurement_theta_max 29.70
_cell_measurement_theta_min 2.70
_cell_volume 779.93(9)
_computing_cell_refinement 'SAINTPLUS, (Bruker, 2001)'
_computing_data_collection 'SMART,(Bruker, 2001)'
_computing_data_reduction 'XPREP, (Bruker, 2001)'
_computing_molecular_graphics
;
 PLUTO (Meetsma, 2005) 
 PLATON (Spek, 2003)
;
_computing_publication_material 'PLATON (Spek, 2003)'
_computing_structure_refinement 'SHELXL-97 (Sheldrick, 1997)'
_computing_structure_solution
;
 SIR2004 (Burla et al., 2005)
;
_diffrn_ambient_temperature 100(1)
_diffrn_detector_area_resol_mean 66.06
_diffrn_measured_fraction_theta_full 0.979
_diffrn_measured_fraction_theta_max 0.957
_diffrn_measurement_device_type
;
  Bruker Smart Apex; CCD area detector 
;
_diffrn_measurement_method '\f and \w scans'
_diffrn_radiation_detector
;
  CCD area-detector
;
_diffrn_radiation_monochromator 'parallel mounted graphite'
_diffrn_radiation_source 'fine focus sealed Siemens Mo tube '
_diffrn_radiation_type MoK\a
_diffrn_radiation_wavelength 0.71073
_diffrn_reflns_av_R_equivalents 0.0122
_diffrn_reflns_av_sigmaI/netI 0.0195
_diffrn_reflns_limit_h_max 9
_diffrn_reflns_limit_h_min -9
_diffrn_reflns_limit_k_max 10
_diffrn_reflns_limit_k_min -10
_diffrn_reflns_limit_l_max 20
_diffrn_reflns_limit_l_min -20
_diffrn_reflns_number 7144
_diffrn_reflns_reduction_process
;
 Intensity data were corrected for Lorentz and polarization
  effects, decay and absorption and reduced to F~o~^2^
  using SAINT (Bruker, 2000) and SADABS (Sheldrick, 2001)
;
_diffrn_reflns_theta_full 25.00
_diffrn_reflns_theta_max 28.28
_diffrn_reflns_theta_min 3.12
_diffrn_standards_decay_% 0
_diffrn_standards_number 0
_exptl_absorpt_coefficient_mu 1.564
_exptl_absorpt_correction_T_max 0.5406
_exptl_absorpt_correction_T_min 0.4894
_exptl_absorpt_correction_type multi-scan
_exptl_absorpt_process_details '(SADABS, (Bruker, 2001))'
_exptl_crystal_colour blue
_exptl_crystal_density_diffrn 1.767
_exptl_crystal_density_method 'not measured'
_exptl_crystal_description block
_exptl_crystal_F_000 432
_exptl_crystal_size_max 0.47
_exptl_crystal_size_mid 0.43
_exptl_crystal_size_min 0.39
_refine_diff_density_max 0.930
_refine_diff_density_min -0.868
_refine_diff_density_rms 0.064
_refine_ls_extinction_method none
_refine_ls_goodness_of_fit_ref 1.033
_refine_ls_hydrogen_treatment refall
_refine_ls_matrix_type full
_refine_ls_number_parameters 292
_refine_ls_number_reflns 3710
_refine_ls_number_restraints 0
_refine_ls_restrained_S_all 1.033
_refine_ls_R_factor_all 0.0256
_refine_ls_R_factor_gt 0.0249
_refine_ls_shift/su_max 0.001
_refine_ls_shift/su_mean 0.000
_refine_ls_structure_factor_coef Fsqd
_refine_ls_weighting_details 'calc w=1/[\s^2^(Fo^2^)+(0.0285P)^2^+0.7492P] where P=(Fo^2^+2Fc^2^)/3'
_refine_ls_weighting_scheme calc
_refine_ls_wR_factor_gt 0.0621
_refine_ls_wR_factor_ref 0.0626
_reflns_number_gt 3596
_reflns_number_total 3710
_reflns_threshold_expression I>2\s(I)
_cod_data_source_file ICA-2013-399-146-153.cif
_cod_data_source_block Q1087
_cod_database_code 1516874

loop_
_symmetry_equiv_pos_site_id
_symmetry_equiv_pos_as_xyz
1 x,y,z
2 -x,-y,-z

loop_
_atom_site_aniso_label
_atom_site_aniso_U_11
_atom_site_aniso_U_22
_atom_site_aniso_U_33
_atom_site_aniso_U_23
_atom_site_aniso_U_13
_atom_site_aniso_U_12
Ni 0.0094(1) 0.0105(1) 0.0090(1) 0.0006(1) -0.0018(1) -0.0046(1)
K 0.0144(2) 0.0159(2) 0.0128(2) 0.0002(1) -0.0037(1) -0.0054(1)
O1 0.0167(5) 0.0143(5) 0.0116(5) 0.0018(4) -0.0019(4) -0.0066(4)
O2 0.0261(6) 0.0215(6) 0.0169(6) 0.0080(5) -0.0020(5) -0.0074(5)
O3 0.0162(5) 0.0129(5) 0.0116(5) 0.0001(4) -0.0022(4) -0.0059(4)
O4 0.0193(5) 0.0123(5) 0.0170(5) 0.0010(4) -0.0042(4) -0.0075(5)
O5 0.0118(5) 0.0171(6) 0.0193(6) 0.0036(4) -0.0042(4) -0.0073(4)
O6 0.0464(10) 0.1163(18) 0.0767(13) 0.0792(13) -0.0510(10) -0.0675(12)
O7 0.0134(5) 0.0190(6) 0.0195(6) 0.0066(5) -0.0065(4) -0.0093(5)
O11 0.0205(6) 0.0135(6) 0.0152(6) 0.0016(5) -0.0013(5) -0.0067(5)
O12 0.0177(5) 0.0189(6) 0.0160(6) -0.0004(5) -0.0025(5) -0.0077(5)
N1 0.0124(6) 0.0125(6) 0.0138(6) 0.0004(5) -0.0025(5) -0.0055(5)
N2 0.0122(6) 0.0117(6) 0.0112(6) -0.0008(5) -0.0022(4) -0.0051(5)
C1 0.0133(7) 0.0173(8) 0.0161(7) 0.0036(6) -0.0037(5) -0.0077(6)
C2 0.0175(7) 0.0120(7) 0.0166(7) 0.0035(6) -0.0041(6) -0.0057(6)
C3 0.0161(7) 0.0127(8) 0.0181(8) -0.0015(6) 0.0005(6) -0.0043(6)
C4 0.0228(8) 0.0148(8) 0.0138(7) -0.0041(6) 0.0017(6) -0.0068(7)
C5 0.0196(8) 0.0156(8) 0.0122(7) -0.0010(6) 0.0024(6) -0.0064(6)
C6 0.0139(7) 0.0128(7) 0.0118(7) 0.0018(5) -0.0025(5) -0.0061(6)
C7 0.0110(6) 0.0141(7) 0.0141(7) 0.0002(5) -0.0045(5) -0.0062(6)
C8 0.0192(7) 0.0185(8) 0.0155(7) 0.0018(6) -0.0089(6) -0.0091(7)
C9 0.0207(8) 0.0231(9) 0.0302(9) 0.0133(7) -0.0136(7) -0.0161(7)
O13 0.0308(7) 0.0201(7) 0.0250(7) 0.0020(6) -0.0107(6) -0.0117(6)

loop_
_atom_site_label
_atom_site_type_symbol
_atom_site_thermal_displace_type
_atom_site_fract_x
_atom_site_fract_y
_atom_site_fract_z
_atom_site_occupancy
_atom_site_U_iso_or_equiv
Ni Ni Uani 0.19917(3) 0.93072(3) 0.27876(1) 1.000 0.0096(1)
K K Uani 0.20837(5) 1.15419(5) 0.46380(2) 1.000 0.0147(1)
O1 O Uani 0.15244(17) 0.85632(16) 0.40609(7) 1.000 0.0145(3)
O2 O Uani 0.2366(2) 0.61175(18) 0.49234(8) 1.000 0.0233(3)
O3 O Uani 0.07415(17) 1.21897(16) 0.29991(7) 1.000 0.0138(3)
O4 O Uani 0.03682(18) 1.47997(16) 0.22809(8) 1.000 0.0159(3)
O5 O Uani -0.09027(17) 0.96585(16) 0.26670(8) 1.000 0.0157(3)
O6 O Uani -0.3043(3) 1.0440(3) 0.17116(14) 1.000 0.0650(8)
O7 O Uani 0.47932(18) 0.92047(18) 0.29987(8) 1.000 0.0162(3)
O11 O Uani 0.2283(2) 1.34113(18) 0.61075(9) 1.000 0.0171(3)
O12 O Uani 0.61678(19) 1.14065(19) 0.42793(9) 1.000 0.0178(3)
N1 N Uani 0.3272(2) 0.64562(19) 0.25339(9) 1.000 0.0129(3)
N2 N Uani 0.2231(2) 1.00353(18) 0.14515(8) 1.000 0.0117(3)
C1 C Uani 0.2447(2) 0.6814(2) 0.41789(11) 1.000 0.0152(4)
C2 C Uani 0.3770(3) 0.5513(2) 0.33686(11) 1.000 0.0157(4)
C3 C Uani 0.5075(3) 0.5687(2) 0.17806(11) 1.000 0.0169(4)
C4 C Uani 0.4491(3) 0.6623(2) 0.09203(11) 1.000 0.0183(4)
C5 C Uani 0.4136(3) 0.8660(2) 0.08494(11) 1.000 0.0171(4)
C6 C Uani 0.2265(2) 1.1882(2) 0.14529(10) 1.000 0.0128(4)
C7 C Uani 0.0999(2) 1.3052(2) 0.23092(10) 1.000 0.0125(4)
C8 C Uani 0.0299(3) 1.0247(2) 0.11702(11) 1.000 0.0167(4)
C9 C Uani -0.1348(3) 1.0124(3) 0.19121(12) 1.000 0.0214(5)
O13 O Uani 0.9727(2) 0.6415(2) 0.06208(10) 1.000 0.0244(4)
H1 H Uiso 0.231(4) 0.626(3) 0.2399(14) 1.000 0.019(5)
H2 H Uiso 0.521(4) 0.519(3) 0.3381(14) 1.000 0.021(5)
H2' H Uiso 0.355(4) 0.445(3) 0.3424(15) 1.000 0.026(6)
H3 H Uiso 0.620(3) 0.590(3) 0.1918(14) 1.000 0.019(5)
H3' H Uiso 0.559(4) 0.434(3) 0.1692(15) 1.000 0.025(6)
H4 H Uiso 0.566(4) 0.597(3) 0.0464(16) 1.000 0.028(6)
H4' H Uiso 0.329(4) 0.646(3) 0.0798(15) 1.000 0.024(6)
H5 H Uiso 0.531(3) 0.877(3) 0.0980(14) 1.000 0.020(5)
H5' H Uiso 0.404(3) 0.901(3) 0.0243(15) 1.000 0.020(5)
H6 H Uiso 0.367(3) 1.169(3) 0.1426(14) 1.000 0.016(5)
H6' H Uiso 0.178(3) 1.257(3) 0.0939(14) 1.000 0.016(5)
H7 H Uiso 0.560(4) 0.844(4) 0.3274(17) 1.000 0.028(6)
H7' H Uiso 0.546(4) 0.962(4) 0.2618(17) 1.000 0.034(7)
H8 H Uiso 0.067(4) 0.923(4) 0.0730(16) 1.000 0.033(6)
H8' H Uiso -0.038(3) 1.146(3) 0.0890(14) 1.000 0.021(5)
H11 H Uiso 0.152(4) 1.392(3) 0.6530(17) 1.000 0.024(6)
H11' H Uiso 0.242(4) 1.411(4) 0.5789(17) 1.000 0.027(6)
H12 H Uiso 0.656(4) 1.215(4) 0.4422(18) 1.000 0.037(7)
H12' H Uiso 0.690(4) 1.091(4) 0.3835(18) 1.000 0.028(6)
H13 H Uiso 0.993(4) 0.596(4) 0.111(2) 1.000 0.037(7)
H13' H Uiso 1.001(9) 0.579(7) 0.027(4) 1.000 0.13(2)

loop_
_atom_type_symbol
_atom_type_description
_atom_type_scat_dispersion_real
_atom_type_scat_dispersion_imag
_atom_type_scat_source
O O 0.0106 0.0060 'International Tables Vol C Tables 4.2.6.8 and 6.1.1.4'
Ni Ni 0.3393 1.1124 'International Tables Vol C Tables 4.2.6.8 and 6.1.1.4'
N N 0.0061 0.0033 'International Tables Vol C Tables 4.2.6.8 and 6.1.1.4'
K K 0.2009 0.2494 'International Tables Vol C Tables 4.2.6.8 and 6.1.1.4'
H H 0.0000 0.0000 'International Tables Vol C Tables 4.2.6.8 and 6.1.1.4'
C C 0.0033 0.0016 'International Tables Vol C Tables 4.2.6.8 and 6.1.1.4'

loop_
_geom_angle_atom_site_label_1
_geom_angle_atom_site_label_2
_geom_angle_atom_site_label_3
_geom_angle
_geom_angle_site_symmetry_1
_geom_angle_site_symmetry_3
_geom_angle_publ_flag
O1 Ni O3 99.14(4) . . yes
O1 Ni O5 90.91(5) . . yes
O1 Ni O7 87.12(5) . . yes
O1 Ni N1 82.76(5) . . yes
O1 Ni N2 174.48(6) . . yes
O3 Ni O5 88.52(5) . . yes
O3 Ni O7 86.12(5) . . yes
O3 Ni N1 178.07(5) . . yes
O3 Ni N2 82.26(5) . . yes
O5 Ni O7 173.92(5) . . yes
O5 Ni N1 91.81(6) . . yes
O5 Ni N2 83.78(6) . . yes
O7 Ni N1 93.65(6) . . yes
O7 Ni N2 98.32(6) . . yes
N1 Ni N2 95.89(5) . . yes
O1 K O3 67.51(3) . . yes
O1 K O7 58.56(4) . . yes
O1 K O11 146.24(4) . . yes
O1 K O12 119.84(4) . . yes
O1 K O1 73.87(3) . 2_576 yes
O1 K O2 91.99(4) . 2_576 yes
O1 K C1 89.96(4) . 2_576 yes
O1 K O12 73.48(4) . 2_676 yes
O3 K O7 58.44(4) . . yes
O3 K O11 142.40(4) . . yes
O3 K O12 105.81(4) . . yes
O1 K O3 104.45(4) 2_576 . yes
O2 K O3 74.94(4) 2_576 . yes
O3 K C1 95.58(4) . 2_576 yes
O3 K O12 139.43(4) . 2_676 yes
O7 K O11 141.20(4) . . yes
O7 K O12 67.65(4) . . yes
O1 K O7 132.42(4) 2_576 . yes
O2 K O7 131.08(4) 2_576 . yes
O7 K C1 144.10(4) . 2_576 yes
O7 K O12 91.94(4) . 2_676 yes
O11 K O12 74.01(4) . . yes
O1 K O11 81.13(4) 2_576 . yes
O2 K O11 85.38(4) 2_576 . yes
O11 K C1 74.61(4) . 2_576 yes
O11 K O12 78.13(4) . 2_676 yes
O1 K O12 149.70(4) 2_576 . yes
O2 K O12 146.37(4) 2_576 . yes
O12 K C1 148.10(4) . 2_576 yes
O12 K O12 83.95(4) . 2_676 yes
O1 K O2 44.22(3) 2_576 2_576 yes
O1 K C1 23.66(3) 2_576 2_576 yes
O1 K O12 74.09(4) 2_576 2_676 yes
O2 K C1 23.34(4) 2_576 2_576 yes
O2 K O12 117.94(4) 2_576 2_676 yes
O12 K C1 95.11(4) 2_676 2_576 yes
Ni O1 K 90.45(4) . . yes
Ni O1 C1 114.95(10) . . yes
Ni O1 K 135.72(6) . 2_576 yes
K O1 C1 130.93(11) . . yes
K O1 K 106.13(4) . 2_576 yes
K O1 C1 84.78(9) 2_576 . yes
K O2 C1 90.57(10) 2_576 . yes
Ni O3 K 88.67(4) . . yes
Ni O3 C7 113.87(9) . . yes
K O3 C7 136.51(11) . . yes
Ni O5 C9 114.97(14) . . yes
Ni O7 K 83.78(4) . . yes
K O12 K 96.05(4) . 2_676 yes
H7 O7 H7' 108(3) . . no
K O7 H7' 120.0(19) . . no
Ni O7 H7 127(2) . . no
Ni O7 H7' 119(2) . . no
K O7 H7 92.7(19) . . no
K O11 H11' 87(2) . . no
H11 O11 H11' 110(3) . . no
K O11 H11 135(2) . . no
K O12 H12 130(2) . . no
K O12 H12' 117(2) . . no
H12 O12 H12' 107(3) . . no
K O12 H12 102(2) 2_676 . no
K O12 H12' 97(2) 2_676 . no
H13 O13 H13' 117(5) . . no
C2 N1 C3 112.49(14) . . yes
Ni N1 C2 107.85(9) . . yes
Ni N1 C3 115.64(10) . . yes
C6 N2 C8 109.71(12) . . yes
Ni N2 C8 107.04(10) . . yes
Ni N2 C5 114.12(10) . . yes
Ni N2 C6 104.96(9) . . yes
C5 N2 C6 110.05(13) . . yes
C5 N2 C8 110.74(13) . . yes
C3 N1 H1 106.6(15) . . no
Ni N1 H1 105.7(15) . . no
C2 N1 H1 108.1(15) . . no
O1 C1 O2 123.36(15) . . yes
O2 C1 C2 118.72(13) . . yes
K C1 O2 66.09(10) 2_576 . yes
K C1 C2 141.15(12) 2_576 . yes
O1 C1 C2 117.89(14) . . yes
K C1 O1 71.56(9) 2_576 . yes
N1 C2 C1 111.61(12) . . yes
N1 C3 C4 111.40(15) . . yes
C3 C4 C5 116.26(15) . . no
N2 C5 C4 114.96(16) . . yes
N2 C6 C7 112.44(12) . . yes
O4 C7 C6 117.34(13) . . yes
O3 C7 O4 124.83(14) . . yes
O3 C7 C6 117.75(13) . . yes
N2 C8 C9 114.69(15) . . yes
O6 C9 C8 116.18(18) . . yes
O5 C9 O6 124.7(2) . . yes
O5 C9 C8 119.1(2) . . yes
N1 C2 H2' 111.9(15) . . no
C1 C2 H2 106.5(13) . . no
C1 C2 H2' 107.9(15) . . no
H2 C2 H2' 110(2) . . no
N1 C2 H2 108.5(13) . . no
N1 C3 H3' 111.4(16) . . no
C4 C3 H3 109.6(13) . . no
N1 C3 H3 108.3(13) . . no
H3 C3 H3' 108(2) . . no
C4 C3 H3' 108.4(14) . . no
C3 C4 H4 106.4(15) . . no
C3 C4 H4' 109.4(13) . . no
C5 C4 H4' 112.0(13) . . no
H4 C4 H4' 108(2) . . no
C5 C4 H4 104.1(14) . . no
N2 C5 H5' 108.9(13) . . no
C4 C5 H5 109.8(13) . . no
C4 C5 H5' 108.1(13) . . no
H5 C5 H5' 107.7(19) . . no
N2 C5 H5 107.2(13) . . no
N2 C6 H6' 110.6(13) . . no
C7 C6 H6 105.5(13) . . no
N2 C6 H6 109.2(13) . . no
H6 C6 H6' 108.2(19) . . no
C7 C6 H6' 110.8(13) . . no
N2 C8 H8 109.1(19) . . no
N2 C8 H8' 111.4(14) . . no
C9 C8 H8' 107.0(14) . . no
H8 C8 H8' 108(2) . . no
C9 C8 H8 106.3(17) . . no

loop_
_geom_bond_atom_site_label_1
_geom_bond_atom_site_label_2
_geom_bond_distance
_geom_bond_site_symmetry_2
_geom_bond_publ_flag
Ni O1 2.0235(11) . yes
Ni O3 2.0730(12) . yes
Ni O5 2.0401(14) . yes
Ni O7 2.0899(15) . yes
Ni N1 2.0576(14) . yes
Ni N2 2.1002(12) . yes
K O1 2.7918(13) . yes
K O3 2.8199(12) . yes
K O7 2.9941(13) . yes
K O11 2.8311(15) . yes
K O12 2.8641(16) . yes
K O1 2.9996(13) 2_576 yes
K O2 2.8787(16) 2_576 yes
K C1 3.1488(17) 2_576 yes
K O12 2.7670(14) 2_676 yes
O1 C1 1.2687(18) . yes
O2 C1 1.248(2) . yes
O3 C7 1.2613(19) . yes
O4 C7 1.2568(18) . yes
O5 C9 1.259(2) . yes
O6 C9 1.242(3) . yes
O7 H7 0.80(3) . no
O7 H7' 0.84(3) . no
O11 H11 0.76(3) . no
O11 H11' 0.75(3) . no
O12 H12 0.82(3) . no
O12 H12' 0.78(3) . no
O13 H13 0.83(3) . no
O13 H13' 0.69(5) . no
N1 C2 1.477(2) . yes
N1 C3 1.482(2) . yes
N2 C6 1.481(2) . yes
N2 C8 1.486(3) . yes
N2 C5 1.491(2) . yes
N1 H1 0.85(3) . no
C1 C2 1.525(2) . no
C3 C4 1.523(2) . no
C4 C5 1.525(2) . no
C6 C7 1.528(2) . no
C8 C9 1.516(3) . no
C2 H2' 0.93(2) . no
C2 H2 0.96(3) . no
C3 H3 0.97(2) . no
C3 H3' 0.97(2) . no
C4 H4 0.95(3) . no
C4 H4' 0.99(3) . no
C5 H5' 0.97(2) . no
C5 H5 0.96(2) . no
C6 H6 0.96(2) . no
C6 H6' 0.97(2) . no
C8 H8' 0.99(2) . no
C8 H8 0.99(3) . no

loop_
_geom_contact_atom_site_label_1
_geom_contact_atom_site_label_2
_geom_contact_distance
_geom_contact_site_symmetry_2
_geom_contact_publ_flag
Ni H4' 3.62(2) . no
Ni H12' 3.40(3) 1_455 no
K O2 3.7898(14) 1_565 no
K H2' 3.31(2) 1_565 no
O1 K 2.7918(13) . no
O1 O3 3.1183(16) . no
O1 O5 2.8962(18) . no
O1 O7 2.8350(19) . no
O1 N1 2.6980(17) . no
O1 C2 2.3969(19) . no
O1 K 2.9996(13) 2_576 no
O2 K 3.7898(14) 1_545 no
O2 O11 2.7598(19) 1_545 no
O2 O12 3.027(2) 2_676 no
O3 O1 3.1183(16) . no
O3 N2 2.7449(16) . no
O3 C8 3.415(2) . no
O3 K 2.8199(12) . no
O3 C9 3.364(3) . no
O3 O5 2.8706(18) . no
O3 O7 2.8423(19) . no
O3 C6 2.3920(19) . no
O4 O13 2.8240(19) 1_465 no
O4 O11 2.8153(18) 2_586 no
O4 N1 3.033(2) 1_565 no
O5 C8 2.396(2) . no
O5 O1 2.8962(18) . no
O5 O12 2.8738(19) 1_455 no
O5 O3 2.8706(18) . no
O5 N1 2.9428(19) . no
O5 N2 2.765(2) . no
O6 C6 3.179(3) 1_455 no
O6 O7 2.703(3) 1_455 no
O7 C1 3.336(2) . no
O7 C3 3.358(2) . no
O7 C6 3.356(2) . no
O7 C9 3.324(3) 1_655 no
O7 O11 2.7649(19) 2_676 no
O7 N1 3.025(2) . no
O7 N2 3.1698(19) . no
O7 C2 3.334(2) . no
O7 K 2.9941(13) . no
O7 O1 2.8350(19) . no
O7 O3 2.8423(19) . no
O7 O6 2.703(3) 1_655 no
O7 C7 3.374(2) . no
O11 O2 2.7598(19) 1_565 no
O11 O4 2.8153(18) 2_586 no
O11 O7 2.7649(19) 2_676 no
O12 C1 3.347(2) 2_676 no
O12 C2 3.329(2) 1_565 no
O12 O5 2.8738(19) 1_655 no
O12 O2 3.027(2) 2_676 no
O13 O13 2.869(2) 2_765 no
O13 C9 3.349(3) 1_655 no
O13 O4 2.8240(19) 1_645 no
O1 H12 2.85(3) 2_676 no
O2 H12 2.22(3) 2_676 no
O2 H11' 2.02(3) 1_545 no
O3 H11 2.84(2) 2_586 no
O4 H13 2.00(3) 1_465 no
O4 H11 2.06(3) 2_586 no
O4 H3 2.92(2) 1_465 no
O4 H1 2.23(3) 1_565 no
O5 H1 2.65(2) . no
O5 H7' 2.67(3) 1_455 no
O5 H12' 2.10(3) 1_455 no
O6 H3' 2.81(2) 1_465 no
O6 H5 2.56(2) 1_455 no
O6 H7' 1.87(3) 1_455 no
O6 H6 2.27(2) 1_455 no
O7 H11 2.92(3) 2_676 no
O7 H3 2.85(2) . no
O11 H2 2.76(3) 2_676 no
O11 H7 1.97(3) 2_676 no
O12 H2' 2.79(2) 1_565 no
O13 H4' 2.67(3) 1_655 no
O13 H5 2.86(2) . no
O13 H6' 2.81(2) 1_645 no
O13 H8 2.64(3) 1_655 no
O13 H13' 2.20(6) 2_765 no
O13 H6' 2.77(2) 2_675 no
O13 H8' 2.89(2) 2_675 no
N1 O1 2.6980(17) . no
N1 O5 2.9428(19) . no
N1 O7 3.025(2) . no
N1 N2 3.0872(19) . no
N1 C1 2.483(2) . no
N1 C5 3.169(2) . no
N1 O4 3.033(2) 1_545 no
N2 O3 2.7449(16) . no
N2 C3 3.218(2) . no
N2 C7 2.5013(19) . no
N2 C9 2.528(3) . no
N2 O5 2.765(2) . no
N2 O7 3.1698(19) . no
N2 N1 3.0872(19) . no
C2 O12 3.329(2) 1_545 no
C6 O6 3.179(3) 1_655 no
C7 C9 3.580(3) . no
C9 C7 3.580(3) . no
C9 O13 3.349(3) 1_455 no
C9 O7 3.324(3) 1_455 no
C1 H12 2.68(3) 2_676 no
C4 H8 2.69(3) . no
C4 H4 3.09(3) 2_665 no
C5 H5' 3.00(2) 2_675 no
C6 H13 2.99(3) 1_465 no
C6 H7' 3.07(3) . no
C7 H13 2.81(3) 1_465 no
C7 H11 2.75(2) 2_586 no
C8 H4' 2.83(2) . no
C9 H7' 2.55(3) 1_455 no
C9 H12' 2.96(3) 1_455 no
H1 O4 2.23(3) 1_545 no
H1 H4' 2.44(3) . no
H2 H3 2.34(3) . no
H2 O11 2.76(3) 2_676 no
H2 H11' 2.59(4) 2_676 no
H2' K 3.31(2) 1_545 no
H2' O12 2.79(2) 1_545 no
H3 O4 2.92(2) 1_645 no
H3 H5 2.53(3) . no
H3 H2 2.34(3) . no
H3 O7 2.85(2) . no
H3' O6 2.81(2) 1_645 no
H4 C4 3.09(3) 2_665 no
H4 H4' 2.57(3) 2_665 no
H4' Ni 3.62(2) . no
H4' O13 2.67(3) 1_455 no
H4' C8 2.83(2) . no
H4' H1 2.44(3) . no
H4' H4 2.57(3) 2_665 no
H4' H8 2.19(4) . no
H4' H13 2.60(4) 1_455 no
H5 O6 2.56(2) 1_655 no
H5 H6 2.16(3) . no
H5 O13 2.86(2) . no
H5 H3 2.53(3) . no
H5' H5' 2.53(3) 2_675 no
H5' H8 2.35(4) . no
H5' C5 3.00(2) 2_675 no
H6 H5 2.16(3) . no
H6 O6 2.27(2) 1_655 no
H6 H7' 2.55(4) . no
H6' O13 2.81(2) 1_465 no
H6' H8' 2.13(3) . no
H6' H13' 2.57(6) 1_465 no
H6' O13 2.77(2) 2_675 no
H6' H13' 2.46(6) 2_675 no
H6' H13 2.42(4) 1_465 no
H7 H11 2.16(4) 2_676 no
H7 H11' 2.49(4) 2_676 no
H7 O11 1.96(3) 2_676 no
H7' C9 2.55(3) 1_655 no
H7' H6 2.55(4) . no
H7' C6 3.07(3) . no
H7' O5 2.67(3) 1_655 no
H7' O6 1.87(3) 1_655 no
H8 O13 2.64(3) 1_455 no
H8 C4 2.69(3) . no
H8 H4' 2.19(4) . no
H8 H5' 2.35(4) . no
H8' O13 2.89(2) 2_675 no
H8' H6' 2.13(3) . no
H11 O4 2.06(3) 2_586 no
H11 O3 2.84(2) 2_586 no
H11 H7 2.17(4) 2_676 no
H11 O7 2.92(3) 2_676 no
H11 C7 2.75(2) 2_586 no
H11' H7 2.49(4) 2_676 no
H11' O2 2.02(3) 1_565 no
H11' H2 2.59(4) 2_676 no
H12 C1 2.68(3) 2_676 no
H12 O2 2.22(3) 2_676 no
H12' Ni 3.40(3) 1_655 no
H12' O5 2.10(3) 1_655 no
H12' C9 2.96(3) 1_655 no
H13 O4 2.00(3) 1_645 no
H13 C6 2.99(3) 1_645 no
H13 C7 2.81(3) 1_645 no
H13 H4' 2.60(4) 1_655 no
H13 H6' 2.42(4) 1_645 no
H13 H13' 2.58(7) 2_765 no
H13' H6' 2.57(6) 1_645 no
H13' O13 2.20(6) 2_765 no
H13' H6' 2.46(6) 2_675 no
H13' H13 2.58(7) 2_765 no
H13' H13' 1.55(8) 2_765 no

loop_
_geom_hbond_atom_site_label_D
_geom_hbond_atom_site_label_H
_geom_hbond_atom_site_label_A
_geom_hbond_distance_DH
_geom_hbond_distance_HA
_geom_hbond_distance_DA
_geom_hbond_angle_DHA
_geom_hbond_site_symmetry_A
_geom_hbond_publ_flag
N1 H1 O4 0.85(3) 2.23(3) 3.033(2) 160(2) 1_545 yes
O7 H7 O11 0.80(3) 1.96(3) 2.7649(19) 176(3) 2_676 yes
O7 H7' O6 0.84(3) 1.87(3) 2.703(3) 176(3) 1_655 yes
O11 H11 O4 0.76(3) 2.06(3) 2.8153(18) 176(2) 2_586 yes
O11 H11' O2 0.75(3) 2.02(3) 2.7598(19) 172(3) 1_565 yes
O12 H12 O2 0.82(3) 2.22(3) 3.027(2) 168(3) 2_676 yes
O12 H12' O5 0.78(3) 2.10(3) 2.8738(19) 174(3) 1_655 yes
O13 H13 O4 0.83(3) 2.00(3) 2.8240(19) 178(4) 1_645 yes
O13 H13' O13 0.69(5) 2.20(6) 2.869(2) 164(8) 2_765 yes
C5 H5 O6 0.96(2) 2.56(2) 3.439(3) 152.5(17) 1_655 yes
C6 H6 O6 0.96(2) 2.27(2) 3.179(3) 159.3(18) 1_655 yes

loop_
_geom_torsion_atom_site_label_1
_geom_torsion_atom_site_label_2
_geom_torsion_atom_site_label_3
_geom_torsion_atom_site_label_4
_geom_torsion
_geom_torsion_site_symmetry_1
_geom_torsion_site_symmetry_3
_geom_torsion_site_symmetry_4
_geom_torsion_publ_flag
O3 Ni O1 K -32.21(5) . . . no
O3 Ni O1 C1 -168.78(12) . . . no
O3 Ni O1 K 81.74(8) . . 2_576 no
O5 Ni O1 K -120.86(4) . . . no
O5 Ni O1 C1 102.57(12) . . . no
O5 Ni O1 K -6.90(7) . . 2_576 no
O7 Ni O1 K 53.39(4) . . . no
O7 Ni O1 C1 -83.18(12) . . . no
O7 Ni O1 K 167.34(8) . . 2_576 no
N1 Ni O1 K 147.44(6) . . . no
N1 Ni O1 C1 10.87(12) . . . no
N1 Ni O1 K -98.61(8) . . 2_576 no
O1 Ni O3 K 31.86(5) . . . no
O1 Ni O3 C7 173.42(12) . . . no
O5 Ni O3 K 122.55(4) . . . no
O5 Ni O3 C7 -95.90(12) . . . no
O7 Ni O3 K -54.59(4) . . . no
O7 Ni O3 C7 86.97(12) . . . no
N2 Ni O3 K -153.54(5) . . . no
N2 Ni O3 C7 -11.98(12) . . . no
O1 Ni O5 C9 -178.42(13) . . . no
O3 Ni O5 C9 82.47(13) . . . no
N1 Ni O5 C9 -95.63(13) . . . no
N2 Ni O5 C9 0.10(13) . . . no
O1 Ni O7 K -48.84(4) . . . no
O3 Ni O7 K 50.53(4) . . . no
N1 Ni O7 K -131.39(4) . . . no
N2 Ni O7 K 132.11(4) . . . no
O1 Ni N1 C2 -18.67(13) . . . no
O1 Ni N1 C3 -145.55(13) . . . no
O5 Ni N1 C2 -109.36(13) . . . no
O5 Ni N1 C3 123.76(13) . . . no
O7 Ni N1 C2 67.96(13) . . . no
O7 Ni N1 C3 -58.93(13) . . . no
N2 Ni N1 C2 166.72(13) . . . no
N2 Ni N1 C3 39.83(13) . . . no
O3 Ni N2 C5 143.86(13) . . . no
O3 Ni N2 C6 23.30(10) . . . no
O3 Ni N2 C8 -93.25(9) . . . no
O5 Ni N2 C5 -126.80(13) . . . no
O5 Ni N2 C6 112.64(10) . . . no
O5 Ni N2 C8 -3.91(9) . . . no
O7 Ni N2 C5 58.96(13) . . . no
O7 Ni N2 C6 -61.60(11) . . . no
O7 Ni N2 C8 -178.15(9) . . . no
N1 Ni N2 C5 -35.61(13) . . . no
N1 Ni N2 C6 -156.18(10) . . . no
N1 Ni N2 C8 87.27(10) . . . no
O3 K O1 Ni 24.76(4) . . . no
O3 K O1 C1 149.16(14) . . . no
O3 K O1 K -113.63(5) . . 2_576 no
O7 K O1 Ni -40.99(4) . . . no
O7 K O1 C1 83.42(14) . . . no
O7 K O1 K -179.37(5) . . 2_576 no
O11 K O1 Ni -177.79(6) . . . no
O11 K O1 C1 -53.38(17) . . . no
O11 K O1 K 43.83(9) . . 2_576 no
O12 K O1 Ni -71.13(5) . . . no
O12 K O1 C1 53.28(14) . . . no
O12 K O1 K 150.49(4) . . 2_576 no
O1 K O1 Ni 138.38(5) 2_576 . . no
O1 K O1 C1 -97.21(14) 2_576 . . no
O1 K O1 K 0.00(6) 2_576 . 2_576 no
O2 K O1 Ni 97.55(5) 2_576 . . no
O2 K O1 C1 -138.05(14) 2_576 . . no
O2 K O1 K -40.84(4) 2_576 . 2_576 no
C1 K O1 Ni 120.81(5) 2_576 . . no
C1 K O1 C1 -114.79(14) 2_576 . . no
C1 K O1 K -17.58(4) 2_576 . 2_576 no
O12 K O1 Ni -143.85(5) 2_676 . . no
O12 K O1 C1 -19.45(13) 2_676 . . no
O12 K O1 K 77.76(4) 2_676 . 2_576 no
O1 K O3 Ni -24.13(4) . . . no
O1 K O3 C7 -148.43(15) . . . no
O7 K O3 Ni 41.77(4) . . . no
O7 K O3 C7 -82.53(15) . . . no
O11 K O3 Ni 176.30(6) . . . no
O11 K O3 C7 52.01(17) . . . no
O12 K O3 Ni 92.14(5) . . . no
O12 K O3 C7 -32.16(15) . . . no
O1 K O3 Ni -89.48(4) 2_576 . . no
O1 K O3 C7 146.23(14) 2_576 . . no
O2 K O3 Ni -122.78(5) 2_576 . . no
O2 K O3 C7 112.92(15) 2_576 . . no
C1 K O3 Ni -111.77(5) 2_576 . . no
C1 K O3 C7 123.94(14) 2_576 . . no
O12 K O3 Ni -7.20(9) 2_676 . . no
O12 K O3 C7 -131.50(14) 2_676 . . no
O1 K O7 Ni 39.70(4) . . . no
O3 K O7 Ni -41.64(4) . . . no
O11 K O7 Ni -177.68(5) . . . no
O12 K O7 Ni -168.39(5) . . . no
O1 K O7 Ni 38.88(6) 2_576 . . no
O2 K O7 Ni -21.68(7) 2_576 . . no
C1 K O7 Ni 7.51(8) 2_576 . . no
O12 K O7 Ni 108.96(5) 2_676 . . no
O1 K O12 K -67.02(5) . . 2_676 no
O3 K O12 K -139.81(4) . . 2_676 no
O7 K O12 K -94.61(4) . . 2_676 no
O11 K O12 K 79.35(4) . . 2_676 no
O1 K O12 K 43.28(9) 2_576 . 2_676 no
O2 K O12 K 133.74(6) 2_576 . 2_676 no
C1 K O12 K 89.95(8) 2_576 . 2_676 no
O12 K O12 K 0.00(4) 2_676 . 2_676 no
O1 K O1 Ni 107.96(8) . 2_576 2_576 no
O1 K O1 K 0.00(6) . 2_576 2_576 no
O1 K O1 C1 -131.18(10) . 2_576 2_576 no
O3 K O1 Ni 168.90(7) . 2_576 2_576 no
O3 K O1 K 60.94(4) . 2_576 2_576 no
O3 K O1 C1 -70.24(10) . 2_576 2_576 no
O7 K O1 Ni 108.68(8) . 2_576 2_576 no
O7 K O1 K 0.73(7) . 2_576 2_576 no
O7 K O1 C1 -130.45(9) . 2_576 2_576 no
O11 K O1 Ni -49.12(7) . 2_576 2_576 no
O11 K O1 K -157.08(5) . 2_576 2_576 no
O11 K O1 C1 71.75(9) . 2_576 2_576 no
O12 K O1 Ni -14.17(12) . 2_576 2_576 no
O12 K O1 K -122.13(7) . 2_576 2_576 no
O12 K O1 C1 106.70(11) . 2_576 2_576 no
O1 K O2 C1 85.27(10) . 2_576 2_576 no
O3 K O2 C1 151.33(10) . 2_576 2_576 no
O7 K O2 C1 133.81(9) . 2_576 2_576 no
O11 K O2 C1 -61.01(10) . 2_576 2_576 no
O12 K O2 C1 -112.65(11) . 2_576 2_576 no
O1 K C1 O1 46.30(9) . 2_576 2_576 no
O1 K C1 O2 -95.14(10) . 2_576 2_576 no
O1 K C1 C2 158.16(16) . 2_576 2_576 no
O3 K C1 O1 113.70(9) . 2_576 2_576 no
O3 K C1 O2 -27.74(10) . 2_576 2_576 no
O3 K C1 C2 -134.45(16) . 2_576 2_576 no
O7 K C1 O1 73.34(12) . 2_576 2_576 no
O7 K C1 O2 -68.10(12) . 2_576 2_576 no
O7 K C1 C2 -174.80(13) . 2_576 2_576 no
O11 K C1 O1 -103.29(10) . 2_576 2_576 no
O11 K C1 O2 115.27(10) . 2_576 2_576 no
O11 K C1 C2 8.57(15) . 2_576 2_576 no
O12 K C1 O1 -113.85(10) . 2_576 2_576 no
O12 K C1 O2 104.71(12) . 2_576 2_576 no
O12 K C1 C2 -2.0(2) . 2_576 2_576 no
O1 K O12 K 123.60(5) . 2_676 2_676 no
O3 K O12 K 107.30(6) . 2_676 2_676 no
O7 K O12 K 67.28(4) . 2_676 2_676 no
O11 K O12 K -74.88(4) . 2_676 2_676 no
O12 K O12 K 0.00(3) . 2_676 2_676 no
Ni O1 C1 O2 178.35(14) . . . no
Ni O1 C1 C2 0.2(2) . . . no
Ni O1 C1 K -138.63(9) . . 2_576 no
K O1 C1 O2 63.8(2) . . . no
K O1 C1 C2 -114.33(16) . . . no
K O1 C1 K 106.87(10) . . 2_576 no
K O1 C1 O2 -43.02(17) 2_576 . . no
K O1 C1 C2 138.80(15) 2_576 . . no
K O2 C1 O1 45.07(17) 2_576 . . no
K O2 C1 C2 -136.76(15) 2_576 . . no
Ni O3 C7 O4 179.84(14) . . . no
Ni O3 C7 C6 -3.38(19) . . . no
K O3 C7 O4 -64.7(2) . . . no
K O3 C7 C6 112.05(15) . . . no
Ni O5 C9 O6 -178.49(19) . . . no
Ni O5 C9 C8 4.0(2) . . . no
Ni N1 C2 C1 23.33(19) . . . no
C3 N1 C2 C1 152.02(16) . . . no
Ni N1 C3 C4 -58.04(18) . . . no
C2 N1 C3 C4 177.45(15) . . . no
Ni N2 C5 C4 51.44(19) . . . no
C6 N2 C5 C4 169.12(15) . . . no
C8 N2 C5 C4 -69.41(18) . . . no
Ni N2 C6 C7 -31.23(15) . . . no
C5 N2 C6 C7 -154.45(13) . . . no
C8 N2 C6 C7 83.47(15) . . . no
Ni N2 C8 C9 6.83(15) . . . no
C5 N2 C8 C9 131.80(14) . . . no
C6 N2 C8 C9 -106.53(15) . . . no
O1 C1 C2 N1 -16.6(2) . . . no
O2 C1 C2 N1 165.14(17) . . . no
K C1 C2 N1 78.4(2) 2_576 . . no
N1 C3 C4 C5 70.9(2) . . . no
C3 C4 C5 N2 -68.8(2) . . . no
N2 C6 C7 O3 24.9(2) . . . no
N2 C6 C7 O4 -158.08(15) . . . no
N2 C8 C9 O5 -7.7(2) . . . no
N2 C8 C9 O6 174.62(18) . . . no
